data_1561371
loop_
_publ_author_name
'Grebenkemper, Jason H.'
'Klemenz, Sebastian'
'Albert, Barbara'
'Bux, Sabah K.'
'Kauzlarich, Susan M.'

_publ_section_title
;
 Effects of Sc and Y substitution on the structure and thermoelectric
 properties of Yb14MnSb11
;
_journal_name_full 'Journal of Solid State Chemistry'
_journal_page_first 55
_journal_page_last 61
_journal_paper_doi 10.1016/j.jssc.2016.03.015
_journal_volume 242
_journal_year 2016
_chemical_formula_sum 'Mn Sb11 Y0.13 Yb13.87'
_chemical_formula_weight 3805.71
_space_group_crystal_system tetragonal
_space_group_IT_number 142
_space_group_name_Hall '-I 4bd 2c'
_space_group_name_H-M_alt 'I 41/a c d :2'
_atom_sites_solution_hydrogens .
_audit_creation_method SHELXL-2014
_cell_angle_alpha 90
_cell_angle_beta 90
_cell_angle_gamma 90
_cell_formula_units_Z 8
_cell_length_a 16.5910(11)
_cell_length_b 16.5910(11)
_cell_length_c 21.9197(14)
_cell_measurement_reflns_used 1739
_cell_measurement_temperature 90(2)
_cell_measurement_theta_max 27.476
_cell_measurement_theta_min 2.455
_cell_volume 6033.6(7)
_computing_structure_refinement 'SHELXL-2014 (Sheldrick, 2014)'
_diffrn_ambient_temperature 90(2)
_diffrn_measured_fraction_theta_full 1.000
_diffrn_measured_fraction_theta_max 1.000
_diffrn_measurement_device_type 'Bruker APEX II'
_diffrn_measurement_method CCD
_diffrn_radiation_type MoK\a
_diffrn_radiation_wavelength 0.71073
_diffrn_reflns_av_R_equivalents 0.0523
_diffrn_reflns_av_unetI/netI 0.0183
_diffrn_reflns_Laue_measured_fraction_full 1.000
_diffrn_reflns_Laue_measured_fraction_max 1.000
_diffrn_reflns_limit_h_max 21
_diffrn_reflns_limit_h_min -21
_diffrn_reflns_limit_k_max 21
_diffrn_reflns_limit_k_min -21
_diffrn_reflns_limit_l_max 28
_diffrn_reflns_limit_l_min -28
_diffrn_reflns_number 31914
_diffrn_reflns_point_group_measured_fraction_full 1.000
_diffrn_reflns_point_group_measured_fraction_max 1.000
_diffrn_reflns_theta_full 25.242
_diffrn_reflns_theta_max 27.476
_diffrn_reflns_theta_min 2.455
_exptl_absorpt_coefficient_mu 52.782
_exptl_absorpt_correction_T_max 0.04313
_exptl_absorpt_correction_T_min 0.01009
_exptl_absorpt_correction_type multi-scan
_exptl_absorpt_process_details SADABS
_exptl_crystal_colour silver
_exptl_crystal_density_diffrn 8.379
_exptl_crystal_description block
_exptl_crystal_F_000 12495
_exptl_crystal_size_max 0.210
_exptl_crystal_size_mid 0.180
_exptl_crystal_size_min 0.168
_refine_diff_density_max 1.433
_refine_diff_density_min -1.168
_refine_diff_density_rms 0.334
_refine_ls_extinction_coef 0.0000157(14)
_refine_ls_extinction_expression Fc^*^=kFc[1+0.001xFc^2^\l^3^/sin(2\q)]^-1/4^
_refine_ls_extinction_method SHELXL
_refine_ls_goodness_of_fit_ref 1.355
_refine_ls_hydrogen_treatment undef
_refine_ls_matrix_type full
_refine_ls_number_parameters 65
_refine_ls_number_reflns 1739
_refine_ls_number_restraints 0
_refine_ls_restrained_S_all 1.355
_refine_ls_R_factor_all 0.0249
_refine_ls_R_factor_gt 0.0244
_refine_ls_shift/su_max 0.001
_refine_ls_shift/su_mean 0.000
_refine_ls_structure_factor_coef Fsqd
_refine_ls_weighting_details 'w=1/[\s^2^(Fo^2^)+(0.0104P)^2^+284.1066P] where P=(Fo^2^+2Fc^2^)/3'
_refine_ls_weighting_scheme calc
_refine_ls_wR_factor_gt 0.0536
_refine_ls_wR_factor_ref 0.0538
_reflns_Friedel_coverage 0.000
_reflns_Friedel_fraction_full .
_reflns_Friedel_fraction_max .
_reflns_number_gt 1714
_reflns_number_total 1739
_reflns_threshold_expression 'I > 2\s(I)'
_cod_data_source_file mmc5.cif
_cod_data_source_block spk012
_cod_original_cell_volume 6033.6(9)
_cod_original_sg_symbol_H-M 'I 41/a c d'
_cod_database_code 1561371
_shelx_space_group_comment
;
The symmetry employed for this shelxl refinement is uniquely defined
by the following loop, which should always be used as a source of
symmetry information in preference to the above space-group names.
They are only intended as comments.
;
_shelx_estimated_absorpt_t_min 0.0067
_shelx_estimated_absorpt_t_max 0.0544
_shelxl_version_number 2014-3

loop_
_space_group_symop_operation_xyz
'x, y, z'
'-x+1/2, -y, z+1/2'
'-y+1/4, x+3/4, z+1/4'
'y+1/4, -x+1/4, z+3/4'
'-x+1/2, y, -z'
'x, -y, -z+1/2'
'y+1/4, x+3/4, -z+3/4'
'-y+1/4, -x+1/4, -z+1/4'
'x+1/2, y+1/2, z+1/2'
'-x+1, -y+1/2, z+1'
'-y+3/4, x+5/4, z+3/4'
'y+3/4, -x+3/4, z+5/4'
'-x+1, y+1/2, -z+1/2'
'x+1/2, -y+1/2, -z+1'
'y+3/4, x+5/4, -z+5/4'
'-y+3/4, -x+3/4, -z+3/4'
'-x, -y, -z'
'x-1/2, y, -z-1/2'
'y-1/4, -x-3/4, -z-1/4'
'-y-1/4, x-1/4, -z-3/4'
'x-1/2, -y, z'
'-x, y, z-1/2'
'-y-1/4, -x-3/4, z-3/4'
'y-1/4, x-1/4, z-1/4'
'-x+1/2, -y+1/2, -z+1/2'
'x, y+1/2, -z'
'y+1/4, -x-1/4, -z+1/4'
'-y+1/4, x+1/4, -z-1/4'
'x, -y+1/2, z+1/2'
'-x+1/2, y+1/2, z'
'-y+1/4, -x-1/4, z-1/4'
'y+1/4, x+1/4, z+1/4'

loop_
_atom_site_label
_atom_site_type_symbol
_atom_site_fract_x
_atom_site_fract_y
_atom_site_fract_z
_atom_site_U_iso_or_equiv
_atom_site_adp_type
_atom_site_occupancy
_atom_site_site_symmetry_order
_atom_site_calc_flag
_atom_site_refinement_flags_posn
_atom_site_refinement_flags_adp
_atom_site_refinement_flags_occupancy
_atom_site_disorder_assembly
_atom_site_disorder_group
Yb1 Yb -0.04217(2) -0.07380(2) 0.82805(2) 0.01107(15) Uani 0.983(6) 1 d . . P . .
Y1 Y -0.04217(2) -0.07380(2) 0.82805(2) 0.01107(15) Uani 0.017(6) 1 d . . P . .
Yb2 Yb -0.02236(2) 0.12402(2) 0.00274(2) 0.01252(15) Uani 0.994(5) 1 d . . P . .
Y2 Y -0.02236(2) 0.12402(2) 0.00274(2) 0.01252(15) Uani 0.006(5) 1 d . . P . .
Yb3 Yb 0.35505(3) 0.0000 0.2500 0.01148(15) Uani 1 2 d S T P . .
Yb4 Yb 0.17951(2) 0.40895(2) 0.84263(2) 0.01248(15) Uani 0.990(5) 1 d . . P . .
Y4 Y 0.17951(2) 0.40895(2) 0.84263(2) 0.01248(15) Uani 0.010(5) 1 d . . P . .
Sb1 Sb 0.13583(4) 0.38583(4) 0.1250 0.01090(19) Uani 1 2 d S T P . .
Sb2 Sb 0.00495(4) 0.10863(4) 0.81007(3) 0.01174(16) Uani 1 1 d . . . . .
Sb3 Sb 0.86945(4) 0.97317(4) 0.95263(3) 0.01186(16) Uani 1 1 d . . . . .
Sb4 Sb 0.0000 0.2500 0.1250 0.0114(2) Uani 1 4 d S T P . .
Mn1 Mn 0.0000 0.2500 0.8750 0.0117(5) Uani 1 4 d S T P . .

loop_
_atom_site_aniso_label
_atom_site_aniso_U_11
_atom_site_aniso_U_22
_atom_site_aniso_U_33
_atom_site_aniso_U_23
_atom_site_aniso_U_13
_atom_site_aniso_U_12
Yb1 0.0117(2) 0.0110(2) 0.0105(2) 0.00021(14) 0.00066(14) -0.00009(14)
Y1 0.0117(2) 0.0110(2) 0.0105(2) 0.00021(14) 0.00066(14) -0.00009(14)
Yb2 0.0124(2) 0.0129(2) 0.0123(2) 0.00079(14) -0.00030(14) 0.00129(15)
Y2 0.0124(2) 0.0129(2) 0.0123(2) 0.00079(14) -0.00030(14) 0.00129(15)
Yb3 0.0118(3) 0.0122(3) 0.0104(3) 0.00023(19) 0.000 0.000
Yb4 0.0117(2) 0.0159(2) 0.0098(2) -0.00159(14) -0.00052(14) 0.00081(15)
Y4 0.0117(2) 0.0159(2) 0.0098(2) -0.00159(14) -0.00052(14) 0.00081(15)
Sb1 0.0113(3) 0.0113(3) 0.0100(4) -0.0002(2) 0.0002(2) -0.0006(3)
Sb2 0.0118(3) 0.0116(3) 0.0118(3) -0.0009(2) 0.0009(2) -0.0003(2)
Sb3 0.0139(3) 0.0120(3) 0.0097(3) 0.0004(2) 0.0003(2) 0.0016(2)
Sb4 0.0120(3) 0.0120(3) 0.0101(5) 0.000 0.000 0.0012(4)
Mn1 0.0127(8) 0.0127(8) 0.0096(12) 0.000 0.000 0.000

loop_
_atom_type_symbol
_atom_type_description
_atom_type_scat_dispersion_real
_atom_type_scat_dispersion_imag
_atom_type_scat_source
Mn Mn 0.3368 0.7283 'International Tables Vol C Tables 4.2.6.8 and 6.1.1.4'
Y Y -2.7962 3.5667 'International Tables Vol C Tables 4.2.6.8 and 6.1.1.4'
Sb Sb -0.5866 1.5461 'International Tables Vol C Tables 4.2.6.8 and 6.1.1.4'
Yb Yb -0.3850 5.5486 'International Tables Vol C Tables 4.2.6.8 and 6.1.1.4'

loop_
_geom_angle_atom_site_label_1
_geom_angle_atom_site_label_2
_geom_angle_atom_site_label_3
_geom_angle
_geom_angle_site_symmetry_1
_geom_angle_site_symmetry_3
Sb2 Yb1 Sb3 115.99(2) . 16_556
Sb2 Yb1 Sb4 150.430(18) . 17_556
Sb3 Yb1 Sb4 93.294(15) 16_556 17_556
Sb2 Yb1 Sb2 89.684(19) . 6_556
Sb3 Yb1 Sb2 89.286(19) 16_556 6_556
Sb4 Yb1 Sb2 94.995(15) 17_556 6_556
Sb2 Yb1 Sb3 89.226(19) . 1_445
Sb3 Yb1 Sb3 78.75(2) 16_556 1_445
Sb4 Yb1 Sb3 92.785(15) 17_556 1_445
Sb2 Yb1 Sb3 166.08(2) 6_556 1_445
Sb2 Yb1 Sb1 90.71(2) . 26_546
Sb3 Yb1 Sb1 153.27(2) 16_556 26_546
Sb4 Yb1 Sb1 59.982(15) 17_556 26_546
Sb2 Yb1 Sb1 92.368(15) 6_556 26_546
Sb3 Yb1 Sb1 101.520(16) 1_445 26_546
Sb2 Yb1 Y4 55.549(14) . 10_454
Sb3 Yb1 Y4 66.283(15) 16_556 10_454
Sb4 Yb1 Y4 144.633(14) 17_556 10_454
Sb2 Yb1 Y4 112.397(17) 6_556 10_454
Sb3 Yb1 Y4 56.253(14) 1_445 10_454
Sb1 Yb1 Y4 136.066(17) 26_546 10_454
Sb2 Yb1 Yb4 55.549(14) . 10_454
Sb3 Yb1 Yb4 66.283(15) 16_556 10_454
Sb4 Yb1 Yb4 144.633(14) 17_556 10_454
Sb2 Yb1 Yb4 112.397(17) 6_556 10_454
Sb3 Yb1 Yb4 56.253(14) 1_445 10_454
Sb1 Yb1 Yb4 136.066(17) 26_546 10_454
Y4 Yb1 Yb4 0.000(16) 10_454 10_454
Sb2 Yb1 Yb3 54.824(13) . 2
Sb3 Yb1 Yb3 139.967(17) 16_556 2
Sb4 Yb1 Yb3 105.420(11) 17_556 2
Sb2 Yb1 Yb3 54.653(13) 6_556 2
Sb3 Yb1 Yb3 133.627(17) 1_445 2
Sb1 Yb1 Yb3 56.689(13) 26_546 2
Y4 Yb1 Yb3 108.588(12) 10_454 2
Yb4 Yb1 Yb3 108.588(12) 10_454 2
Sb2 Yb1 Yb1 141.596(16) . 16_446
Sb3 Yb1 Yb1 54.138(14) 16_556 16_446
Sb4 Yb1 Yb1 53.736(7) 17_556 16_446
Sb2 Yb1 Yb1 124.01(2) 6_556 16_446
Sb3 Yb1 Yb1 53.480(14) 1_445 16_446
Sb1 Yb1 Yb1 104.248(16) 26_546 16_446
Y4 Yb1 Yb1 91.521(9) 10_454 16_446
Yb4 Yb1 Yb1 91.521(9) 10_454 16_446
Yb3 Yb1 Yb1 158.870(8) 2 16_446
Sb2 Yb1 Y1 141.596(16) . 16_446
Sb3 Yb1 Y1 54.138(14) 16_556 16_446
Sb4 Yb1 Y1 53.736(7) 17_556 16_446
Sb2 Yb1 Y1 124.01(2) 6_556 16_446
Sb3 Yb1 Y1 53.480(14) 1_445 16_446
Sb1 Yb1 Y1 104.248(16) 26_546 16_446
Y4 Yb1 Y1 91.521(9) 10_454 16_446
Yb4 Yb1 Y1 91.521(9) 10_454 16_446
Yb3 Yb1 Y1 158.870(8) 2 16_446
Yb1 Yb1 Y1 0.000(14) 16_446 16_446
Sb2 Yb1 Y2 147.004(18) . 24_556
Sb3 Yb1 Y2 51.436(14) 16_556 24_556
Sb4 Yb1 Y2 56.211(9) 17_556 24_556
Sb2 Yb1 Y2 62.337(14) 6_556 24_556
Sb3 Yb1 Y2 113.584(17) 1_445 24_556
Sb1 Yb1 Y2 106.598(16) 26_546 24_556
Y4 Yb1 Y2 116.905(14) 10_454 24_556
Yb4 Yb1 Y2 116.905(14) 10_454 24_556
Yb3 Yb1 Y2 111.973(12) 2 24_556
Yb1 Yb1 Y2 61.689(12) 16_446 24_556
Y1 Yb1 Y2 61.689(12) 16_446 24_556
Sb2 Yb2 Sb3 165.51(2) 19_566 17_666
Sb2 Yb2 Sb3 89.827(19) 19_566 1_444
Sb3 Yb2 Sb3 98.860(18) 17_666 1_444
Sb2 Yb2 Sb1 91.676(15) 19_566 10_454
Sb3 Yb2 Sb1 100.509(16) 17_666 10_454
Sb3 Yb2 Sb1 85.48(2) 1_444 10_454
Sb2 Yb2 Sb4 91.205(15) 19_566 .
Sb3 Yb2 Sb4 88.981(15) 17_666 .
Sb3 Yb2 Sb4 142.264(17) 1_444 .
Sb1 Yb2 Sb4 56.779(15) 10_454 .
Sb2 Yb2 Mn1 48.355(12) 19_566 1_554
Sb3 Yb2 Mn1 117.729(16) 17_666 1_554
Sb3 Yb2 Mn1 104.213(16) 1_444 1_554
Sb1 Yb2 Mn1 137.862(13) 10_454 1_554
Sb4 Yb2 Mn1 104.451(12) . 1_554
Sb2 Yb2 Sb2 85.631(19) 19_566 28_556
Sb3 Yb2 Sb2 80.057(17) 17_666 28_556
Sb3 Yb2 Sb2 136.008(19) 1_444 28_556
Sb1 Yb2 Sb2 138.30(2) 10_454 28_556
Sb4 Yb2 Sb2 81.644(13) . 28_556
Mn1 Yb2 Sb2 44.327(10) 1_554 28_556
Sb2 Yb2 Y4 114.206(17) 19_566 19_566
Sb3 Yb2 Y4 53.915(14) 17_666 19_566
Sb3 Yb2 Y4 94.093(16) 1_444 19_566
Sb1 Yb2 Y4 154.118(14) 10_454 19_566
Sb4 Yb2 Y4 119.487(13) . 19_566
Mn1 Yb2 Y4 67.289(10) 1_554 19_566
Sb2 Yb2 Y4 49.698(12) 28_556 19_566
Sb2 Yb2 Yb4 114.206(17) 19_566 19_566
Sb3 Yb2 Yb4 53.915(14) 17_666 19_566
Sb3 Yb2 Yb4 94.093(16) 1_444 19_566
Sb1 Yb2 Yb4 154.118(14) 10_454 19_566
Sb4 Yb2 Yb4 119.487(13) . 19_566
Mn1 Yb2 Yb4 67.289(10) 1_554 19_566
Sb2 Yb2 Yb4 49.698(12) 28_556 19_566
Y4 Yb2 Yb4 0.000(12) 19_566 19_566
Sb2 Yb2 Yb3 54.450(14) 19_566 20_556
Sb3 Yb2 Yb3 139.656(18) 17_666 20_556
Sb3 Yb2 Yb3 51.986(14) 1_444 20_556
Sb1 Yb2 Yb3 55.721(11) 10_454 20_556
Sb4 Yb2 Yb3 99.866(11) . 20_556
Mn1 Yb2 Yb3 98.162(11) 1_554 20_556
Sb2 Yb2 Yb3 139.994(16) 28_556 20_556
Y4 Yb2 Yb3 140.067(14) 19_566 20_556
Yb4 Yb2 Yb3 140.067(14) 19_566 20_556
Sb2 Yb2 Y1 119.001(17) 19_566 32_554
Sb3 Yb2 Y1 51.620(14) 17_666 32_554
Sb3 Yb2 Y1 150.480(17) 1_444 32_554
Sb1 Yb2 Y1 98.933(17) 10_454 32_554
Sb4 Yb2 Y1 50.568(8) . 32_554
Mn1 Yb2 Y1 92.044(11) 1_554 32_554
Sb2 Yb2 Y1 48.837(12) 28_556 32_554
Y4 Yb2 Y1 69.399(11) 19_566 32_554
Yb4 Yb2 Y1 69.399(11) 19_566 32_554
Yb3 Yb2 Y1 150.394(14) 20_556 32_554
Sb2 Yb2 Yb1 119.001(17) 19_566 32_554
Sb3 Yb2 Yb1 51.620(14) 17_666 32_554
Sb3 Yb2 Yb1 150.480(17) 1_444 32_554
Sb1 Yb2 Yb1 98.933(17) 10_454 32_554
Sb4 Yb2 Yb1 50.568(8) . 32_554
Mn1 Yb2 Yb1 92.044(11) 1_554 32_554
Sb2 Yb2 Yb1 48.837(12) 28_556 32_554
Y4 Yb2 Yb1 69.399(11) 19_566 32_554
Yb4 Yb2 Yb1 69.399(11) 19_566 32_554
Yb3 Yb2 Yb1 150.394(14) 20_556 32_554
Y1 Yb2 Yb1 0.000(15) 32_554 32_554
Sb3 Yb3 Sb3 91.28(3) 27_466 32_444
Sb3 Yb3 Sb2 173.760(16) 27_466 5_556
Sb3 Yb3 Sb2 90.813(16) 32_444 5_556
Sb3 Yb3 Sb2 90.813(16) 27_466 2_554
Sb3 Yb3 Sb2 173.760(16) 32_444 2_554
Sb2 Yb3 Sb2 87.72(3) 5_556 2_554
Sb3 Yb3 Sb1 96.827(19) 27_466 25
Sb3 Yb3 Sb1 86.826(13) 32_444 25
Sb2 Yb3 Sb1 89.157(19) 5_556 25
Sb2 Yb3 Sb1 87.090(13) 2_554 25
Sb3 Yb3 Sb1 86.826(13) 27_466 20_656
Sb3 Yb3 Sb1 96.827(19) 32_444 20_656
Sb2 Yb3 Sb1 87.090(13) 5_556 20_656
Sb2 Yb3 Sb1 89.157(19) 2_554 20_656
Sb1 Yb3 Sb1 174.79(3) 25 20_656
Sb3 Yb3 Y4 118.169(17) 27_466 23_665
Sb3 Yb3 Y4 55.875(13) 32_444 23_665
Sb2 Yb3 Y4 58.687(13) 5_556 23_665
Sb2 Yb3 Y4 127.693(18) 2_554 23_665
Sb1 Yb3 Y4 126.690(11) 25 23_665
Sb1 Yb3 Y4 53.722(12) 20_656 23_665
Sb3 Yb3 Yb4 118.169(17) 27_466 23_665
Sb3 Yb3 Yb4 55.875(13) 32_444 23_665
Sb2 Yb3 Yb4 58.687(13) 5_556 23_665
Sb2 Yb3 Yb4 127.693(18) 2_554 23_665
Sb1 Yb3 Yb4 126.690(11) 25 23_665
Sb1 Yb3 Yb4 53.722(12) 20_656 23_665
Y4 Yb3 Yb4 0.000(18) 23_665 23_665
Sb3 Yb3 Y4 55.875(13) 27_466 20_657
Sb3 Yb3 Y4 118.169(17) 32_444 20_657
Sb2 Yb3 Y4 127.693(18) 5_556 20_657
Sb2 Yb3 Y4 58.687(13) 2_554 20_657
Sb1 Yb3 Y4 53.722(12) 25 20_657
Sb1 Yb3 Y4 126.690(11) 20_656 20_657
Y4 Yb3 Y4 172.71(2) 23_665 20_657
Yb4 Yb3 Y4 172.71(2) 23_665 20_657
Sb3 Yb3 Yb4 55.875(13) 27_466 20_657
Sb3 Yb3 Yb4 118.169(17) 32_444 20_657
Sb2 Yb3 Yb4 127.693(18) 5_556 20_657
Sb2 Yb3 Yb4 58.687(13) 2_554 20_657
Sb1 Yb3 Yb4 53.722(12) 25 20_657
Sb1 Yb3 Yb4 126.690(11) 20_656 20_657
Y4 Yb3 Yb4 172.71(2) 23_665 20_657
Yb4 Yb3 Yb4 172.71(2) 23_665 20_657
Y4 Yb3 Yb4 0.000(17) 20_657 20_657
Sb3 Yb3 Yb1 129.359(14) 27_466 2_554
Sb3 Yb3 Yb1 121.559(13) 32_444 2_554
Sb2 Yb3 Yb1 53.621(15) 5_556 2_554
Sb2 Yb3 Yb1 53.079(14) 2_554 2_554
Sb1 Yb3 Yb1 53.279(12) 25 2_554
Sb1 Yb3 Yb1 121.516(18) 20_656 2_554
Y4 Yb3 Yb1 112.284(14) 23_665 2_554
Yb4 Yb3 Yb1 112.284(14) 23_665 2_554
Y4 Yb3 Yb1 74.104(10) 20_657 2_554
Yb4 Yb3 Yb1 74.104(10) 20_657 2_554
Sb3 Yb3 Y1 129.359(14) 27_466 2_554
Sb3 Yb3 Y1 121.559(13) 32_444 2_554
Sb2 Yb3 Y1 53.621(15) 5_556 2_554
Sb2 Yb3 Y1 53.079(14) 2_554 2_554
Sb1 Yb3 Y1 53.279(12) 25 2_554
Sb1 Yb3 Y1 121.516(18) 20_656 2_554
Y4 Yb3 Y1 112.284(14) 23_665 2_554
Yb4 Yb3 Y1 112.284(14) 23_665 2_554
Y4 Yb3 Y1 74.104(10) 20_657 2_554
Yb4 Yb3 Y1 74.104(10) 20_657 2_554
Yb1 Yb3 Y1 0.000(12) 2_554 2_554
Sb2 Yb4 Sb1 167.74(2) 10_454 11_545
Sb2 Yb4 Sb3 89.367(19) 10_454 4_464
Sb1 Yb4 Sb3 88.736(15) 11_545 4_464
Sb2 Yb4 Sb3 88.897(18) 10_454 10_564
Sb1 Yb4 Sb3 98.647(17) 11_545 10_564
Sb3 Yb4 Sb3 150.55(2) 4_464 10_564
Sb2 Yb4 Sb2 83.78(2) 10_454 28_557
Sb1 Yb4 Sb2 87.039(15) 11_545 28_557
Sb3 Yb4 Sb2 122.48(2) 4_464 28_557
Sb3 Yb4 Sb2 86.521(18) 10_564 28_557
Sb2 Yb4 Yb1 55.406(14) 10_454 10_454
Sb1 Yb4 Yb1 136.820(17) 11_545 10_454
Sb3 Yb4 Yb1 99.896(17) 4_464 10_454
Sb3 Yb4 Yb1 55.906(14) 10_564 10_454
Sb2 Yb4 Yb1 120.952(16) 28_557 10_454
Sb2 Yb4 Y1 55.406(14) 10_454 10_454
Sb1 Yb4 Y1 136.820(17) 11_545 10_454
Sb3 Yb4 Y1 99.896(17) 4_464 10_454
Sb3 Yb4 Y1 55.906(14) 10_564 10_454
Sb2 Yb4 Y1 120.952(16) 28_557 10_454
Yb1 Yb4 Y1 0.000(16) 10_454 10_454
Sb2 Yb4 Yb3 121.239(16) 10_454 27_566
Sb1 Yb4 Yb3 58.047(7) 11_545 27_566
Sb3 Yb4 Yb3 145.848(17) 4_464 27_566
Sb3 Yb4 Yb3 53.827(15) 10_564 27_566
Sb2 Yb4 Yb3 54.328(14) 28_557 27_566
Yb1 Yb4 Yb3 109.724(14) 10_454 27_566
Y1 Yb4 Yb3 109.724(14) 10_454 27_566
Sb2 Yb4 Sb3 102.490(18) 10_454 7_446
Sb1 Yb4 Sb3 89.141(16) 11_545 7_446
Sb3 Yb4 Sb3 80.620(18) 4_464 7_446
Sb3 Yb4 Sb3 71.09(2) 10_564 7_446
Sb2 Yb4 Sb3 156.448(19) 28_557 7_446
Yb1 Yb4 Sb3 51.604(13) 10_454 7_446
Y1 Yb4 Sb3 51.604(13) 10_454 7_446
Yb3 Yb4 Sb3 104.513(16) 27_566 7_446
Sb2 Yb4 Yb2 64.680(15) 10_454 28_556
Sb1 Yb4 Yb2 104.801(15) 11_545 28_556
Sb3 Yb4 Yb2 53.255(14) 4_464 28_556
Sb3 Yb4 Yb2 147.501(18) 10_564 28_556
Sb2 Yb4 Yb2 72.740(15) 28_557 28_556
Yb1 Yb4 Yb2 114.257(14) 10_454 28_556
Y1 Yb4 Yb2 114.257(14) 10_454 28_556
Yb3 Yb4 Yb2 123.293(15) 27_566 28_556
Sb3 Yb4 Yb2 130.565(16) 7_446 28_556
Sb2 Yb4 Y2 64.680(15) 10_454 28_556
Sb1 Yb4 Y2 104.801(15) 11_545 28_556
Sb3 Yb4 Y2 53.255(14) 4_464 28_556
Sb3 Yb4 Y2 147.501(18) 10_564 28_556
Sb2 Yb4 Y2 72.740(15) 28_557 28_556
Yb1 Yb4 Y2 114.257(14) 10_454 28_556
Y1 Yb4 Y2 114.257(14) 10_454 28_556
Yb3 Yb4 Y2 123.293(15) 27_566 28_556
Sb3 Yb4 Y2 130.565(16) 7_446 28_556
Yb2 Yb4 Y2 0.000(14) 28_556 28_556
Sb2 Yb4 Yb3 130.472(17) 10_454 26_556
Sb1 Yb4 Yb3 55.620(9) 11_545 26_556
Sb3 Yb4 Yb3 51.669(13) 4_464 26_556
Sb3 Yb4 Yb3 110.357(16) 10_564 26_556
Sb2 Yb4 Yb3 140.138(16) 28_557 26_556
Yb1 Yb4 Yb3 97.732(12) 10_454 26_556
Y1 Yb4 Yb3 97.732(12) 10_454 26_556
Yb3 Yb4 Yb3 106.286(10) 27_566 26_556
Sb3 Yb4 Yb3 48.847(11) 7_446 26_556
Yb2 Yb4 Yb3 101.447(11) 28_556 26_556
Y2 Yb4 Yb3 101.447(11) 28_556 26_556
Y4 Sb1 Yb4 0.000(14) 5_556 5_556
Y4 Sb1 Y4 79.40(2) 5_556 12_453
Yb4 Sb1 Y4 79.40(2) 5_556 12_453
Y4 Sb1 Yb4 79.40(2) 5_556 12_453
Yb4 Sb1 Yb4 79.40(2) 5_556 12_453
Y4 Sb1 Yb4 0.000(14) 12_453 12_453
Y4 Sb1 Sb4 140.301(12) 5_556 .
Yb4 Sb1 Sb4 140.301(12) 5_556 .
Y4 Sb1 Sb4 140.301(12) 12_453 .
Yb4 Sb1 Sb4 140.301(12) 12_453 .
Y4 Sb1 Y1 88.928(11) 5_556 32_554
Yb4 Sb1 Y1 88.928(11) 5_556 32_554
Y4 Sb1 Y1 142.706(16) 12_453 32_554
Yb4 Sb1 Y1 142.706(16) 12_453 32_554
Sb4 Sb1 Y1 59.680(15) . 32_554
Y4 Sb1 Yb1 88.928(11) 5_556 32_554
Yb4 Sb1 Yb1 88.928(11) 5_556 32_554
Y4 Sb1 Yb1 142.706(16) 12_453 32_554
Yb4 Sb1 Yb1 142.706(16) 12_453 32_554
Sb4 Sb1 Yb1 59.680(15) . 32_554
Y1 Sb1 Yb1 0.000(14) 32_554 32_554
Y4 Sb1 Yb1 142.706(16) 5_556 26_556
Yb4 Sb1 Yb1 142.706(16) 5_556 26_556
Y4 Sb1 Yb1 88.928(11) 12_453 26_556
Yb4 Sb1 Yb1 88.928(11) 12_453 26_556
Sb4 Sb1 Yb1 59.680(15) . 26_556
Y1 Sb1 Yb1 119.36(3) 32_554 26_556
Yb1 Sb1 Yb1 119.36(3) 32_554 26_556
Y4 Sb1 Y1 142.706(16) 5_556 26_556
Yb4 Sb1 Y1 142.706(16) 5_556 26_556
Y4 Sb1 Y1 88.928(11) 12_453 26_556
Yb4 Sb1 Y1 88.928(11) 12_453 26_556
Sb4 Sb1 Y1 59.680(15) . 26_556
Y1 Sb1 Y1 119.36(3) 32_554 26_556
Yb1 Sb1 Y1 119.36(3) 32_554 26_556
Yb1 Sb1 Y1 0.000(5) 26_556 26_556
Y4 Sb1 Yb2 138.093(16) 5_556 10_454
Yb4 Sb1 Yb2 138.093(16) 5_556 10_454
Y4 Sb1 Yb2 86.256(11) 12_453 10_454
Yb4 Sb1 Yb2 86.256(11) 12_453 10_454
Sb4 Sb1 Yb2 63.819(15) . 10_454
Y1 Sb1 Yb2 79.118(15) 32_554 10_454
Yb1 Sb1 Yb2 79.118(15) 32_554 10_454
Yb1 Sb1 Yb2 75.127(15) 26_556 10_454
Y1 Sb1 Yb2 75.127(15) 26_556 10_454
Y4 Sb1 Y2 138.093(16) 5_556 10_454
Yb4 Sb1 Y2 138.093(16) 5_556 10_454
Y4 Sb1 Y2 86.256(11) 12_453 10_454
Yb4 Sb1 Y2 86.256(11) 12_453 10_454
Sb4 Sb1 Y2 63.819(15) . 10_454
Y1 Sb1 Y2 79.118(15) 32_554 10_454
Yb1 Sb1 Y2 79.118(15) 32_554 10_454
Yb1 Sb1 Y2 75.127(15) 26_556 10_454
Y1 Sb1 Y2 75.127(15) 26_556 10_454
Yb2 Sb1 Y2 0.00(2) 10_454 10_454
Y4 Sb1 Yb2 86.256(11) 5_556 8
Yb4 Sb1 Yb2 86.256(11) 5_556 8
Y4 Sb1 Yb2 138.093(16) 12_453 8
Yb4 Sb1 Yb2 138.093(16) 12_453 8
Sb4 Sb1 Yb2 63.820(15) . 8
Y1 Sb1 Yb2 75.127(15) 32_554 8
Yb1 Sb1 Yb2 75.127(15) 32_554 8
Yb1 Sb1 Yb2 79.118(15) 26_556 8
Y1 Sb1 Yb2 79.118(15) 26_556 8
Yb2 Sb1 Yb2 127.64(3) 10_454 8
Y2 Sb1 Yb2 127.64(3) 10_454 8
Mn1 Sb2 Y2 73.062(16) . 28_556
Mn1 Sb2 Yb2 73.062(16) . 28_556
Y2 Sb2 Yb2 0.000(13) 28_556 28_556
Mn1 Sb2 Yb1 138.47(2) . .
Y2 Sb2 Yb1 144.98(2) 28_556 .
Yb2 Sb2 Yb1 144.98(2) 28_556 .
Mn1 Sb2 Y4 86.136(18) . 10_454
Y2 Sb2 Y4 141.14(2) 28_556 10_454
Yb2 Sb2 Y4 141.14(2) 28_556 10_454
Yb1 Sb2 Y4 69.045(16) . 10_454
Mn1 Sb2 Yb4 86.136(18) . 10_454
Y2 Sb2 Yb4 141.14(2) 28_556 10_454
Yb2 Sb2 Yb4 141.14(2) 28_556 10_454
Yb1 Sb2 Yb4 69.045(16) . 10_454
Y4 Sb2 Yb4 0.000(15) 10_454 10_454
Mn1 Sb2 Y1 129.92(2) . 6_556
Y2 Sb2 Y1 81.594(18) 28_556 6_556
Yb2 Sb2 Y1 81.594(18) 28_556 6_556
Yb1 Sb2 Y1 83.310(18) . 6_556
Y4 Sb2 Y1 87.718(19) 10_454 6_556
Yb4 Sb2 Y1 87.718(19) 10_454 6_556
Mn1 Sb2 Yb1 129.92(2) . 6_556
Y2 Sb2 Yb1 81.594(18) 28_556 6_556
Yb2 Sb2 Yb1 81.594(18) 28_556 6_556
Yb1 Sb2 Yb1 83.310(18) . 6_556
Y4 Sb2 Yb1 87.718(19) 10_454 6_556
Yb4 Sb2 Yb1 87.718(19) 10_454 6_556
Y1 Sb2 Yb1 0.00(2) 6_556 6_556
Mn1 Sb2 Yb3 135.37(2) . 2
Y2 Sb2 Yb3 73.204(16) 28_556 2
Yb2 Sb2 Yb3 73.204(16) 28_556 2
Yb1 Sb2 Yb3 72.096(15) . 2
Y4 Sb2 Yb3 137.73(2) 10_454 2
Yb4 Sb2 Yb3 137.73(2) 10_454 2
Y1 Sb2 Yb3 71.727(16) 6_556 2
Yb1 Sb2 Yb3 71.727(16) 6_556 2
Mn1 Sb2 Y4 81.705(17) . 19_567
Y2 Sb2 Y4 84.898(18) 28_556 19_567
Yb2 Sb2 Y4 84.898(18) 28_556 19_567
Yb1 Sb2 Y4 85.925(18) . 19_567
Y4 Sb2 Y4 124.864(19) 10_454 19_567
Yb4 Sb2 Y4 124.864(19) 10_454 19_567
Y1 Sb2 Y4 138.67(2) 6_556 19_567
Yb1 Sb2 Y4 138.67(2) 6_556 19_567
Yb3 Sb2 Y4 66.984(15) 2 19_567
Mn1 Sb2 Yb4 81.705(17) . 19_567
Y2 Sb2 Yb4 84.898(18) 28_556 19_567
Yb2 Sb2 Yb4 84.898(18) 28_556 19_567
Yb1 Sb2 Yb4 85.925(18) . 19_567
Y4 Sb2 Yb4 124.864(19) 10_454 19_567
Yb4 Sb2 Yb4 124.864(19) 10_454 19_567
Y1 Sb2 Yb4 138.67(2) 6_556 19_567
Yb1 Sb2 Yb4 138.67(2) 6_556 19_567
Yb3 Sb2 Yb4 66.984(15) 2 19_567
Y4 Sb2 Yb4 0.000(17) 19_567 19_567
Yb3 Sb3 Y2 139.66(2) 20_667 17_666
Yb3 Sb3 Yb2 139.66(2) 20_667 17_666
Y2 Sb3 Yb2 0.000(19) 17_666 17_666
Yb3 Sb3 Yb1 125.56(2) 20_667 16_556
Y2 Sb3 Yb1 76.944(17) 17_666 16_556
Yb2 Sb3 Yb1 76.944(17) 17_666 16_556
Yb3 Sb3 Y1 125.56(2) 20_667 16_556
Y2 Sb3 Y1 76.944(17) 17_666 16_556
Yb2 Sb3 Y1 76.944(17) 17_666 16_556
Yb1 Sb3 Y1 0.000(14) 16_556 16_556
Yb3 Sb3 Y4 75.280(16) 20_667 3_655
Y2 Sb3 Y4 72.832(17) 17_666 3_655
Yb2 Sb3 Y4 72.832(17) 17_666 3_655
Yb1 Sb3 Y4 87.343(18) 16_556 3_655
Y1 Sb3 Y4 87.343(18) 16_556 3_655
Yb3 Sb3 Yb4 75.280(16) 20_667 3_655
Y2 Sb3 Yb4 72.832(17) 17_666 3_655
Yb2 Sb3 Yb4 72.832(17) 17_666 3_655
Yb1 Sb3 Yb4 87.343(18) 16_556 3_655
Y1 Sb3 Yb4 87.343(18) 16_556 3_655
Y4 Sb3 Yb4 0.00(2) 3_655 3_655
Yb3 Sb3 Y1 138.12(2) 20_667 1_665
Y2 Sb3 Y1 76.811(17) 17_666 1_665
Yb2 Sb3 Y1 76.811(17) 17_666 1_665
Yb1 Sb3 Y1 72.379(18) 16_556 1_665
Y1 Sb3 Y1 72.379(18) 16_556 1_665
Y4 Sb3 Y1 146.60(2) 3_655 1_665
Yb4 Sb3 Y1 146.60(2) 3_655 1_665
Yb3 Sb3 Yb1 138.12(2) 20_667 1_665
Y2 Sb3 Yb1 76.811(17) 17_666 1_665
Yb2 Sb3 Yb1 76.811(17) 17_666 1_665
Yb1 Sb3 Yb1 72.379(18) 16_556 1_665
Y1 Sb3 Yb1 72.379(18) 16_556 1_665
Y4 Sb3 Yb1 146.60(2) 3_655 1_665
Yb4 Sb3 Yb1 146.60(2) 3_655 1_665
Y1 Sb3 Yb1 0.000(15) 1_665 1_665
Yb3 Sb3 Y4 70.297(16) 20_667 10_564
Y2 Sb3 Y4 138.29(2) 17_666 10_564
Yb2 Sb3 Y4 138.29(2) 17_666 10_564
Yb1 Sb3 Y4 110.95(2) 16_556 10_564
Y1 Sb3 Y4 110.95(2) 16_556 10_564
Y4 Sb3 Y4 145.51(2) 3_655 10_564
Yb4 Sb3 Y4 145.51(2) 3_655 10_564
Y1 Sb3 Y4 67.839(16) 1_665 10_564
Yb1 Sb3 Y4 67.839(16) 1_665 10_564
Yb3 Sb3 Yb4 70.297(16) 20_667 10_564
Y2 Sb3 Yb4 138.29(2) 17_666 10_564
Yb2 Sb3 Yb4 138.29(2) 17_666 10_564
Yb1 Sb3 Yb4 110.95(2) 16_556 10_564
Y1 Sb3 Yb4 110.95(2) 16_556 10_564
Y4 Sb3 Yb4 145.51(2) 3_655 10_564
Yb4 Sb3 Yb4 145.51(2) 3_655 10_564
Y1 Sb3 Yb4 67.839(16) 1_665 10_564
Yb1 Sb3 Yb4 67.839(16) 1_665 10_564
Y4 Sb3 Yb4 0.000(16) 10_564 10_564
Yb3 Sb3 Yb2 72.605(16) 20_667 1_666
Y2 Sb3 Yb2 81.141(18) 17_666 1_666
Yb2 Sb3 Yb2 81.141(18) 17_666 1_666
Yb1 Sb3 Yb2 158.08(2) 16_556 1_666
Y1 Sb3 Yb2 158.08(2) 16_556 1_666
Y4 Sb3 Yb2 86.084(18) 3_655 1_666
Yb4 Sb3 Yb2 86.084(18) 3_655 1_666
Y1 Sb3 Yb2 102.82(2) 1_665 1_666
Yb1 Sb3 Yb2 102.82(2) 1_665 1_666
Y4 Sb3 Yb2 85.691(18) 10_564 1_666
Yb4 Sb3 Yb2 85.691(18) 10_564 1_666
Y1 Sb4 Yb1 0.000(19) 26_556 26_556
Y1 Sb4 Y1 72.525(14) 26_556 23_565
Yb1 Sb4 Y1 72.525(14) 26_556 23_565
Y1 Sb4 Yb1 72.525(14) 26_556 23_565
Yb1 Sb4 Yb1 72.525(14) 26_556 23_565
Y1 Sb4 Yb1 0.000(14) 23_565 23_565
Y1 Sb4 Y1 142.200(15) 26_556 17_556
Yb1 Sb4 Y1 142.200(15) 26_556 17_556
Y1 Sb4 Y1 120.672(14) 23_565 17_556
Yb1 Sb4 Y1 120.672(14) 23_565 17_556
Y1 Sb4 Yb1 142.200(15) 26_556 17_556
Yb1 Sb4 Yb1 142.200(15) 26_556 17_556
Y1 Sb4 Yb1 120.672(14) 23_565 17_556
Yb1 Sb4 Yb1 120.672(14) 23_565 17_556
Y1 Sb4 Yb1 0.000(14) 17_556 17_556
Y1 Sb4 Y1 120.672(14) 26_556 32_554
Yb1 Sb4 Y1 120.672(14) 26_556 32_554
Y1 Sb4 Y1 142.200(14) 23_565 32_554
Yb1 Sb4 Y1 142.200(14) 23_565 32_554
Y1 Sb4 Y1 72.525(14) 17_556 32_554
Yb1 Sb4 Y1 72.525(14) 17_556 32_554
Y1 Sb4 Yb1 120.672(14) 26_556 32_554
Yb1 Sb4 Yb1 120.672(14) 26_556 32_554
Y1 Sb4 Yb1 142.200(14) 23_565 32_554
Yb1 Sb4 Yb1 142.200(14) 23_565 32_554
Y1 Sb4 Yb1 72.525(14) 17_556 32_554
Yb1 Sb4 Yb1 72.525(14) 17_556 32_554
Y1 Sb4 Yb1 0.000(19) 32_554 32_554
Y1 Sb4 Sb1 119.664(7) 26_556 10_454
Yb1 Sb4 Sb1 119.664(7) 26_556 10_454
Y1 Sb4 Sb1 60.336(7) 23_565 10_454
Yb1 Sb4 Sb1 60.336(7) 23_565 10_454
Y1 Sb4 Sb1 60.336(7) 17_556 10_454
Yb1 Sb4 Sb1 60.336(7) 17_556 10_454
Y1 Sb4 Sb1 119.664(7) 32_554 10_454
Yb1 Sb4 Sb1 119.664(7) 32_554 10_454
Y1 Sb4 Sb1 60.336(7) 26_556 .
Yb1 Sb4 Sb1 60.336(7) 26_556 .
Y1 Sb4 Sb1 119.664(7) 23_565 .
Yb1 Sb4 Sb1 119.664(7) 23_565 .
Y1 Sb4 Sb1 119.664(7) 17_556 .
Yb1 Sb4 Sb1 119.664(7) 17_556 .
Y1 Sb4 Sb1 60.336(7) 32_554 .
Yb1 Sb4 Sb1 60.336(7) 32_554 .
Sb1 Sb4 Sb1 180.000(15) 10_454 .
Y1 Sb4 Yb2 142.423(10) 26_556 .
Yb1 Sb4 Yb2 142.423(10) 26_556 .
Y1 Sb4 Yb2 77.341(10) 23_565 .
Yb1 Sb4 Yb2 77.341(10) 23_565 .
Y1 Sb4 Yb2 73.458(11) 17_556 .
Yb1 Sb4 Yb2 73.458(11) 17_556 .
Y1 Sb4 Yb2 73.221(10) 32_554 .
Yb1 Sb4 Yb2 73.221(10) 32_554 .
Sb1 Sb4 Yb2 59.400(7) 10_454 .
Sb1 Sb4 Yb2 120.600(7) . .
Sb2 Mn1 Sb2 105.598(12) . 28_557
Sb2 Mn1 Sb2 117.53(3) . 10_454
Sb2 Mn1 Sb2 105.599(12) 28_557 10_454
Sb2 Mn1 Sb2 105.599(12) . 19_567
Sb2 Mn1 Sb2 117.53(3) 28_557 19_567
Sb2 Mn1 Sb2 105.599(12) 10_454 19_567
Sb2 Mn1 Yb2 156.689(14) . 10_455
Sb2 Mn1 Yb2 58.584(14) 28_557 10_455
Sb2 Mn1 Yb2 84.726(15) 10_454 10_455
Sb2 Mn1 Yb2 72.230(15) 19_567 10_455
Sb2 Mn1 Y2 156.689(14) . 10_455
Sb2 Mn1 Y2 58.584(14) 28_557 10_455
Sb2 Mn1 Y2 84.726(15) 10_454 10_455
Sb2 Mn1 Y2 72.230(15) 19_567 10_455
Yb2 Mn1 Y2 0.000(15) 10_455 10_455
Sb2 Mn1 Yb2 72.230(15) . 19_566
Sb2 Mn1 Yb2 156.688(15) 28_557 19_566
Sb2 Mn1 Yb2 58.584(15) 10_454 19_566
Sb2 Mn1 Yb2 84.726(15) 19_567 19_566
Yb2 Mn1 Yb2 129.422(9) 10_455 19_566
Y2 Mn1 Yb2 129.422(9) 10_455 19_566
Sb2 Mn1 Y2 72.230(15) . 19_566
Sb2 Mn1 Y2 156.688(15) 28_557 19_566
Sb2 Mn1 Y2 58.584(15) 10_454 19_566
Sb2 Mn1 Y2 84.726(15) 19_567 19_566
Yb2 Mn1 Y2 129.422(9) 10_455 19_566
Y2 Mn1 Y2 129.422(9) 10_455 19_566
Yb2 Mn1 Y2 0.000(16) 19_566 19_566
Sb2 Mn1 Yb2 58.583(15) . 28_556
Sb2 Mn1 Yb2 84.726(15) 28_557 28_556
Sb2 Mn1 Yb2 72.230(15) 10_454 28_556
Sb2 Mn1 Yb2 156.688(14) 19_567 28_556
Yb2 Mn1 Yb2 129.422(9) 10_455 28_556
Y2 Mn1 Yb2 129.422(9) 10_455 28_556
Yb2 Mn1 Yb2 74.333(14) 19_566 28_556
Y2 Mn1 Yb2 74.333(14) 19_566 28_556
Sb2 Mn1 Y2 58.583(15) . 28_556
Sb2 Mn1 Y2 84.726(15) 28_557 28_556
Sb2 Mn1 Y2 72.230(15) 10_454 28_556
Sb2 Mn1 Y2 156.688(14) 19_567 28_556
Yb2 Mn1 Y2 129.422(9) 10_455 28_556
Y2 Mn1 Y2 129.422(9) 10_455 28_556
Yb2 Mn1 Y2 74.333(14) 19_566 28_556
Y2 Mn1 Y2 74.333(14) 19_566 28_556
Yb2 Mn1 Y2 0.000(15) 28_556 28_556
Sb2 Mn1 Yb2 84.727(15) . 1_556
Sb2 Mn1 Yb2 72.230(15) 28_557 1_556
Sb2 Mn1 Yb2 156.688(14) 10_454 1_556
Sb2 Mn1 Yb2 58.584(14) 19_567 1_556
Yb2 Mn1 Yb2 74.333(14) 10_455 1_556
Y2 Mn1 Yb2 74.333(14) 10_455 1_556
Yb2 Mn1 Yb2 129.422(9) 19_566 1_556
Y2 Mn1 Yb2 129.422(9) 19_566 1_556
Yb2 Mn1 Yb2 129.422(9) 28_556 1_556
Y2 Mn1 Yb2 129.422(9) 28_556 1_556
Sb2 Mn1 Y2 84.727(15) . 1_556
Sb2 Mn1 Y2 72.230(15) 28_557 1_556
Sb2 Mn1 Y2 156.688(14) 10_454 1_556
Sb2 Mn1 Y2 58.584(14) 19_567 1_556
Yb2 Mn1 Y2 74.333(14) 10_455 1_556
Y2 Mn1 Y2 74.333(14) 10_455 1_556
Yb2 Mn1 Y2 129.422(9) 19_566 1_556
Y2 Mn1 Y2 129.422(9) 19_566 1_556
Yb2 Mn1 Y2 129.422(9) 28_556 1_556
Y2 Mn1 Y2 129.422(9) 28_556 1_556
Yb2 Mn1 Y2 0.000(17) 1_556 1_556

loop_
_geom_bond_atom_site_label_1
_geom_bond_atom_site_label_2
_geom_bond_distance
_geom_bond_site_symmetry_2
Yb1 Sb2 3.1507(7) .
Yb1 Sb3 3.1693(8) 16_556
Yb1 Sb4 3.1773(4) 17_556
Yb1 Sb2 3.1796(7) 6_556
Yb1 Sb3 3.1961(7) 1_445
Yb1 Sb1 3.1983(6) 26_546
Yb1 Y4 3.5743(6) 10_454
Yb1 Yb4 3.5743(6) 10_454
Yb1 Yb3 3.7501(6) 2
Yb1 Yb1 3.7586(8) 16_446
Yb1 Y1 3.7586(8) 16_446
Yb1 Y2 3.9384(6) 24_556
Yb2 Sb2 3.1346(7) 19_566
Yb2 Sb3 3.1612(7) 17_666
Yb2 Sb3 3.2698(8) 1_444
Yb2 Sb1 3.2790(6) 10_454
Yb2 Sb4 3.4187(4) .
Yb2 Mn1 3.5138(4) 1_554
Yb2 Sb2 3.7408(8) 28_556
Yb2 Y4 3.7694(6) 19_566
Yb2 Yb4 3.7694(6) 19_566
Yb2 Yb3 3.7903(5) 20_556
Yb2 Y1 3.9384(6) 32_554
Yb2 Yb1 3.9384(6) 32_554
Yb3 Sb3 3.1293(7) 27_466
Yb3 Sb3 3.1293(7) 32_444
Yb3 Sb2 3.2213(7) 5_556
Yb3 Sb2 3.2213(7) 2_554
Yb3 Sb1 3.3344(4) 25
Yb3 Sb1 3.3344(4) 20_656
Yb3 Y4 3.6496(4) 23_665
Yb3 Yb4 3.6496(4) 23_665
Yb3 Y4 3.6496(4) 20_657
Yb3 Yb4 3.6496(4) 20_657
Yb3 Yb1 3.7502(6) 2_554
Yb3 Y1 3.7502(6) 2_554
Yb4 Sb2 3.1561(7) 10_454
Yb4 Sb1 3.1681(8) 11_545
Yb4 Sb3 3.1882(7) 4_464
Yb4 Sb3 3.2091(7) 10_564
Yb4 Sb2 3.3878(8) 28_557
Yb4 Yb1 3.5742(6) 10_454
Yb4 Y1 3.5742(6) 10_454
Yb4 Yb3 3.6497(4) 27_566
Yb4 Sb3 3.7023(8) 7_446
Yb4 Yb2 3.7693(6) 28_556
Yb4 Y2 3.7693(6) 28_556
Yb4 Yb3 3.8583(6) 26_556
Sb1 Y4 3.1680(8) 5_556
Sb1 Yb4 3.1680(8) 5_556
Sb1 Y4 3.1680(8) 12_453
Sb1 Yb4 3.1680(8) 12_453
Sb1 Sb4 3.1870(9) .
Sb1 Y1 3.1983(6) 32_554
Sb1 Yb1 3.1983(6) 32_554
Sb1 Yb1 3.1983(6) 26_556
Sb1 Y1 3.1983(6) 26_556
Sb1 Yb2 3.2791(6) 10_454
Sb1 Y2 3.2791(6) 10_454
Sb1 Yb2 3.2791(6) 8
Sb2 Mn1 2.7448(6) .
Sb2 Y2 3.1345(7) 28_556
Sb2 Yb2 3.1345(7) 28_556
Sb2 Y4 3.1561(7) 10_454
Sb2 Yb4 3.1561(7) 10_454
Sb2 Y1 3.1797(7) 6_556
Sb2 Yb1 3.1797(7) 6_556
Sb2 Yb3 3.2213(7) 2
Sb2 Y4 3.3877(8) 19_567
Sb2 Yb4 3.3877(8) 19_567
Sb3 Yb3 3.1294(7) 20_667
Sb3 Y2 3.1612(7) 17_666
Sb3 Yb2 3.1612(7) 17_666
Sb3 Yb1 3.1693(8) 16_556
Sb3 Y1 3.1693(8) 16_556
Sb3 Y4 3.1882(8) 3_655
Sb3 Yb4 3.1882(8) 3_655
Sb3 Y1 3.1961(7) 1_665
Sb3 Yb1 3.1961(7) 1_665
Sb3 Y4 3.2091(7) 10_564
Sb3 Yb4 3.2091(7) 10_564
Sb3 Yb2 3.2698(8) 1_666
Sb4 Y1 3.1772(4) 26_556
Sb4 Yb1 3.1772(4) 26_556
Sb4 Y1 3.1772(4) 23_565
Sb4 Yb1 3.1772(4) 23_565
Sb4 Y1 3.1772(4) 17_556
Sb4 Yb1 3.1772(4) 17_556
Sb4 Y1 3.1772(4) 32_554
Sb4 Yb1 3.1772(4) 32_554
Sb4 Sb1 3.1869(9) 10_454
Mn1 Sb2 2.7448(6) 28_557
Mn1 Sb2 2.7448(6) 10_454
Mn1 Sb2 2.7448(6) 19_567
Mn1 Yb2 3.5137(4) 10_455
Mn1 Y2 3.5137(4) 10_455
Mn1 Yb2 3.5137(4) 19_566
Mn1 Y2 3.5137(4) 19_566
Mn1 Yb2 3.5137(4) 28_556
Mn1 Y2 3.5137(4) 28_556
Mn1 Yb2 3.5137(4) 1_556
Mn1 Y2 3.5137(4) 1_556
